data_7122067
loop_
_publ_author_name
'Sohtome, Yoshihiro'
'Shimazu, Tadahiro'
'Barjau, Joaquin'
'Fujishiro, Shinya'
'Akakabe, Mai'
'Terayama, Naoki'
'Dodo, Kosuke'
'Ito, Akihiro'
'Yoshida, Minoru'
'Shinkai, Yoichi'
'Sodeoka, Mikiko'

_publ_section_title
;
 Unveiling epidithiodiketopiperazine as a non-histone arginine
 methyltransferase inhibitor by chemical protein methylome analyses.
;
_journal_issue 66
_journal_name_full 'Chemical communications (Cambridge, England)'
_journal_page_first 9202
_journal_page_last 9205
_journal_paper_doi 10.1039/c8cc03907k
_journal_volume 54
_journal_year 2018
_chemical_absolute_configuration adrm
_chemical_formula_moiety 'C15 H26 N2 O3 S2 Si'
_chemical_formula_sum 'C15 H26 N2 O3 S2 Si'
_chemical_formula_weight 374.59
_space_group_crystal_system orthorhombic
_space_group_IT_number 19
_space_group_name_Hall 'P 2ac 2ab'
_space_group_name_H-M_alt 'P 21 21 21'
_symmetry_space_group_name_Hall 'P 2ac 2ab'
_symmetry_space_group_name_H-M 'P 21 21 21'
_atom_sites_solution_hydrogens difmap
_atom_sites_solution_primary direct
_atom_sites_solution_secondary difmap
_audit_block_doi 10.5517/ccdc.csd.cc1z87s8
_audit_creation_method SHELXL-2018/1
_audit_update_record
;
2018-02-22 deposited with the CCDC.
2018-07-24 downloaded from the CCDC.
;
_cell_angle_alpha 90
_cell_angle_beta 90
_cell_angle_gamma 90
_cell_formula_units_Z 4
_cell_length_a 7.68141(14)
_cell_length_b 10.8441(2)
_cell_length_c 23.4756(4)
_cell_measurement_reflns_used 19684
_cell_measurement_temperature 170
_cell_measurement_theta_max 68.240
_cell_measurement_theta_min 3.765
_cell_volume 1955.47(6)
_computing_cell_refinement PROCESS-AUTO
_computing_data_collection PROCESS-AUTO
_computing_data_reduction PROCESS-AUTO
_computing_molecular_graphics SHELXLE
_computing_publication_material 'SHELXL-97 (Sheldrick, 2008)'
_computing_structure_refinement 'SHELXL-2018/1 (Sheldrick, 2018)'
_computing_structure_solution 'SHELXS-97 (Sheldrick, 2008)'
_diffrn_ambient_temperature 170
_diffrn_detector_area_resol_mean 10
_diffrn_measured_fraction_theta_full 0.996
_diffrn_measured_fraction_theta_max 0.995
_diffrn_measurement_device_type 'Rigaku RAXIS-RAPID'
_diffrn_measurement_method \w-scan
_diffrn_radiation_monochromator graphite
_diffrn_radiation_source 'fine-focus sealed tube'
_diffrn_radiation_type CuK\a
_diffrn_radiation_wavelength 1.54187
_diffrn_reflns_av_R_equivalents 0.0421
_diffrn_reflns_av_unetI/netI 0.0291
_diffrn_reflns_Laue_measured_fraction_full 0.996
_diffrn_reflns_Laue_measured_fraction_max 0.995
_diffrn_reflns_limit_h_max 8
_diffrn_reflns_limit_h_min -9
_diffrn_reflns_limit_k_max 13
_diffrn_reflns_limit_k_min -13
_diffrn_reflns_limit_l_max 28
_diffrn_reflns_limit_l_min -28
_diffrn_reflns_number 21681
_diffrn_reflns_point_group_measured_fraction_full 0.995
_diffrn_reflns_point_group_measured_fraction_max 0.994
_diffrn_reflns_theta_full 67.687
_diffrn_reflns_theta_max 68.241
_diffrn_reflns_theta_min 3.766
_exptl_absorpt_coefficient_mu 3.177
_exptl_absorpt_correction_T_max 0.6879
_exptl_absorpt_correction_T_min 0.2858
_exptl_absorpt_correction_type numerical
_exptl_absorpt_process_details
;
 numabs
;
_exptl_crystal_colour colourless
_exptl_crystal_density_diffrn 1.272
_exptl_crystal_description pillar
_exptl_crystal_F_000 800
_exptl_crystal_size_max 0.83
_exptl_crystal_size_mid 0.16
_exptl_crystal_size_min 0.14
_refine_diff_density_max 0.216
_refine_diff_density_min -0.189
_refine_diff_density_rms 0.037
_refine_ls_abs_structure_details
;
 Flack x determined using 1389 quotients [(I+)-(I-)]/[(I+)+(I-)]
 (Parsons, Flack and Wagner, Acta Cryst. B69 (2013) 249-259).
;
_refine_ls_abs_structure_Flack -0.012(5)
_refine_ls_extinction_method none
_refine_ls_goodness_of_fit_ref 1.080
_refine_ls_hydrogen_treatment constr
_refine_ls_matrix_type full
_refine_ls_number_parameters 215
_refine_ls_number_reflns 3550
_refine_ls_number_restraints 0
_refine_ls_restrained_S_all 1.080
_refine_ls_R_factor_all 0.0278
_refine_ls_R_factor_gt 0.0267
_refine_ls_shift/su_max 0.001
_refine_ls_shift/su_mean 0.000
_refine_ls_structure_factor_coef Fsqd
_refine_ls_weighting_details 'w=1/[\s^2^(Fo^2^)+(0.0336P)^2^+0.3114P] where P=(Fo^2^+2Fc^2^)/3'
_refine_ls_weighting_scheme calc
_refine_ls_wR_factor_gt 0.0656
_refine_ls_wR_factor_ref 0.0661
_reflns_Friedel_coverage 0.724
_reflns_Friedel_fraction_full 0.993
_reflns_Friedel_fraction_max 0.991
_reflns_number_gt 3454
_reflns_number_total 3550
_reflns_threshold_expression 'I > 2\s(I)'
_cod_data_source_file c8cc03907k2.cif
_cod_data_source_block FP488-1
_cod_depositor_comments 'Adding full bibliography for 7122067.cif.'
_cod_original_cell_volume 1955.48(6)
_cod_database_code 7122067
_shelx_shelxl_version_number 2018/1
_shelx_space_group_comment
;
The symmetry employed for this shelxl refinement is uniquely defined
by the following loop, which should always be used as a source of
symmetry information in preference to the above space-group names.
They are only intended as comments.
;
_shelx_estimated_absorpt_t_min 0.178
_shelx_estimated_absorpt_t_max 0.665

loop_
_space_group_symop_operation_xyz
'x, y, z'
'x+1/2, -y+1/2, -z'
'-x, y+1/2, -z+1/2'
'-x+1/2, -y, z+1/2'

loop_
_atom_site_label
_atom_site_type_symbol
_atom_site_fract_x
_atom_site_fract_y
_atom_site_fract_z
_atom_site_U_iso_or_equiv
_atom_site_adp_type
_atom_site_occupancy
_atom_site_site_symmetry_order
_atom_site_calc_flag
_atom_site_refinement_flags_posn
_atom_site_refinement_flags_adp
S1 S 0.55559(8) 0.62131(5) 0.55550(2) 0.03037(15) Uani 1 1 d . .
S2 S 0.58762(8) 0.74325(5) 0.48813(2) 0.02832(14) Uani 1 1 d . .
Si1 Si 0.24127(9) 0.75919(7) 0.26437(3) 0.03285(17) Uani 1 1 d . .
O1 O 0.3610(2) 0.37555(16) 0.48195(8) 0.0361(4) Uani 1 1 d . .
O2 O 0.9243(2) 0.59519(15) 0.41666(7) 0.0301(4) Uani 1 1 d . .
O3 O 0.3728(3) 0.66839(19) 0.30041(7) 0.0449(5) Uani 1 1 d . .
N1 N 0.4811(2) 0.53356(18) 0.43205(7) 0.0251(4) Uani 1 1 d . .
N2 N 0.7879(2) 0.48960(17) 0.48855(8) 0.0240(4) Uani 1 1 d . .
C1 C 0.4741(3) 0.4535(2) 0.47568(9) 0.0260(5) Uani 1 1 d . .
C2 C 0.6233(3) 0.4746(2) 0.51804(10) 0.0256(5) Uani 1 1 d . .
C3 C 0.7938(3) 0.5690(2) 0.44342(9) 0.0236(5) Uani 1 1 d . .
C4 C 0.6169(3) 0.6251(2) 0.43074(9) 0.0243(5) Uani 1 1 d . .
C5 C 0.5967(3) 0.6863(2) 0.37303(10) 0.0317(6) Uani 1 1 d . .
H5A H 0.667730 0.643798 0.343809 0.038 Uiso 1 1 calc R U
H5B H 0.631401 0.774119 0.374650 0.038 Uiso 1 1 calc R U
C6 C 0.4014(3) 0.6732(2) 0.36020(10) 0.0334(6) Uani 1 1 d . .
H6 H 0.335602 0.743683 0.377233 0.040 Uiso 1 1 calc R U
C7 C 0.3470(3) 0.5522(3) 0.38851(10) 0.0339(6) Uani 1 1 d . .
H7A H 0.230076 0.559330 0.405941 0.041 Uiso 1 1 calc R U
H7B H 0.346302 0.483522 0.360705 0.041 Uiso 1 1 calc R U
C8 C 0.6262(3) 0.3749(2) 0.56322(11) 0.0350(6) Uani 1 1 d . .
H8A H 0.656571 0.295789 0.545625 0.052 Uiso 1 1 calc R U
H8B H 0.511055 0.368624 0.580953 0.052 Uiso 1 1 calc R U
H8C H 0.712907 0.395678 0.592297 0.052 Uiso 1 1 calc R U
C9 C 0.9503(3) 0.4422(2) 0.51289(12) 0.0349(6) Uani 1 1 d . .
H9A H 0.971668 0.481736 0.549763 0.052 Uiso 1 1 calc R U
H9B H 1.047014 0.460229 0.486989 0.052 Uiso 1 1 calc R U
H9C H 0.940757 0.352772 0.518204 0.052 Uiso 1 1 calc R U
C10 C 0.0116(4) 0.7266(4) 0.28227(14) 0.0706(12) Uani 1 1 d . .
H10A H -0.007470 0.741216 0.322990 0.106 Uiso 1 1 calc R U
H10B H -0.015163 0.640427 0.273259 0.106 Uiso 1 1 calc R U
H10C H -0.064496 0.780921 0.260041 0.106 Uiso 1 1 calc R U
C11 C 0.2897(6) 0.9223(3) 0.28306(15) 0.0669(10) Uani 1 1 d . .
H11A H 0.214591 0.977153 0.260776 0.100 Uiso 1 1 calc R U
H11B H 0.411960 0.940373 0.274481 0.100 Uiso 1 1 calc R U
H11C H 0.268178 0.935355 0.323759 0.100 Uiso 1 1 calc R U
C12 C 0.2948(4) 0.7241(3) 0.18779(10) 0.0400(7) Uani 1 1 d . .
C13 C 0.1913(5) 0.8125(3) 0.14915(13) 0.0626(10) Uani 1 1 d . .
H13A H 0.211500 0.790936 0.109160 0.094 Uiso 1 1 calc R U
H13B H 0.229597 0.897424 0.155983 0.094 Uiso 1 1 calc R U
H13C H 0.066809 0.805405 0.157750 0.094 Uiso 1 1 calc R U
C14 C 0.4913(5) 0.7421(4) 0.17831(14) 0.0642(9) Uani 1 1 d . .
H14A H 0.518619 0.730372 0.137898 0.096 Uiso 1 1 calc R U
H14B H 0.555988 0.681874 0.201110 0.096 Uiso 1 1 calc R U
H14C H 0.524549 0.825724 0.189892 0.096 Uiso 1 1 calc R U
C15 C 0.2466(5) 0.5909(3) 0.17362(12) 0.0524(8) Uani 1 1 d . .
H15A H 0.279167 0.572846 0.134137 0.079 Uiso 1 1 calc R U
H15B H 0.120829 0.579590 0.178332 0.079 Uiso 1 1 calc R U
H15C H 0.308783 0.534960 0.199306 0.079 Uiso 1 1 calc R U

loop_
_atom_site_aniso_label
_atom_site_aniso_U_11
_atom_site_aniso_U_22
_atom_site_aniso_U_33
_atom_site_aniso_U_23
_atom_site_aniso_U_13
_atom_site_aniso_U_12
S1 0.0335(3) 0.0318(3) 0.0258(3) -0.0026(2) 0.0033(2) 0.0060(3)
S2 0.0296(3) 0.0239(3) 0.0314(3) -0.0028(2) 0.0014(2) 0.0038(3)
Si1 0.0311(4) 0.0379(4) 0.0295(3) 0.0042(3) -0.0046(3) 0.0003(3)
O1 0.0249(9) 0.0319(9) 0.0516(11) 0.0010(8) 0.0008(8) -0.0056(8)
O2 0.0216(9) 0.0352(9) 0.0336(8) -0.0008(7) 0.0060(7) -0.0015(7)
O3 0.0545(13) 0.0546(12) 0.0258(9) -0.0027(8) -0.0077(8) 0.0213(10)
N1 0.0178(10) 0.0295(10) 0.0279(9) -0.0005(8) -0.0014(7) 0.0001(8)
N2 0.0169(10) 0.0261(9) 0.0291(9) 0.0007(8) 0.0009(8) 0.0037(8)
C1 0.0194(13) 0.0266(12) 0.0321(12) -0.0035(9) 0.0029(9) 0.0035(10)
C2 0.0209(12) 0.0268(11) 0.0292(12) 0.0007(9) 0.0031(9) 0.0035(10)
C3 0.0220(12) 0.0225(11) 0.0263(10) -0.0053(9) 0.0008(9) 0.0010(9)
C4 0.0211(12) 0.0251(11) 0.0268(11) -0.0019(9) 0.0015(8) 0.0002(10)
C5 0.0321(15) 0.0356(14) 0.0274(12) 0.0034(10) 0.0022(10) 0.0054(12)
C6 0.0347(15) 0.0407(14) 0.0250(12) -0.0025(10) -0.0040(10) 0.0145(12)
C7 0.0228(13) 0.0458(15) 0.0333(13) -0.0026(11) -0.0061(10) 0.0030(11)
C8 0.0324(14) 0.0360(14) 0.0366(13) 0.0110(11) 0.0030(10) 0.0038(12)
C9 0.0230(14) 0.0334(13) 0.0481(14) 0.0054(11) -0.0041(12) 0.0044(11)
C10 0.0400(18) 0.120(4) 0.0520(17) 0.010(2) 0.0024(15) -0.014(2)
C11 0.094(3) 0.0418(18) 0.065(2) -0.0040(16) 0.001(2) 0.0030(19)
C12 0.0468(17) 0.0428(16) 0.0306(12) 0.0066(11) -0.0026(12) -0.0050(13)
C13 0.100(3) 0.0514(19) 0.0367(16) 0.0148(14) -0.0164(18) 0.001(2)
C14 0.059(2) 0.079(2) 0.0542(17) 0.0022(19) 0.0202(15) -0.010(2)
C15 0.069(2) 0.0472(17) 0.0409(15) -0.0038(13) -0.0123(15) -0.0023(17)

loop_
_atom_type_symbol
_atom_type_description
_atom_type_scat_dispersion_real
_atom_type_scat_dispersion_imag
_atom_type_scat_source
C C 0.0181 0.0091 'International Tables Vol C Tables 4.2.6.8 and 6.1.1.4'
H H 0.0000 0.0000 'International Tables Vol C Tables 4.2.6.8 and 6.1.1.4'
N N 0.0311 0.0180 'International Tables Vol C Tables 4.2.6.8 and 6.1.1.4'
O O 0.0492 0.0322 'International Tables Vol C Tables 4.2.6.8 and 6.1.1.4'
Si Si 0.2541 0.3302 'International Tables Vol C Tables 4.2.6.8 and 6.1.1.4'
S S 0.3331 0.5567 'International Tables Vol C Tables 4.2.6.8 and 6.1.1.4'

loop_
_geom_angle_atom_site_label_1
_geom_angle_atom_site_label_2
_geom_angle_atom_site_label_3
_geom_angle
C2 S1 S2 98.58(7)
C4 S2 S1 97.26(7)
O3 Si1 C10 110.79(16)
O3 Si1 C11 108.97(15)
C10 Si1 C11 108.6(2)
O3 Si1 C12 103.64(11)
C10 Si1 C12 112.76(14)
C11 Si1 C12 111.95(15)
C6 O3 Si1 125.52(16)
C1 N1 C4 119.37(19)
C1 N1 C7 126.3(2)
C4 N1 C7 113.54(19)
C3 N2 C2 118.02(18)
C3 N2 C9 119.7(2)
C2 N2 C9 121.10(18)
O1 C1 N1 124.6(2)
O1 C1 C2 123.8(2)
N1 C1 C2 111.6(2)
N2 C2 C8 113.65(19)
N2 C2 C1 110.99(18)
C8 C2 C1 111.0(2)
N2 C2 S1 111.56(16)
C8 C2 S1 106.22(16)
C1 C2 S1 102.82(15)
O2 C3 N2 125.1(2)
O2 C3 C4 122.9(2)
N2 C3 C4 112.01(19)
N1 C4 C5 104.28(18)
N1 C4 C3 111.60(18)
C5 C4 C3 116.22(19)
N1 C4 S2 111.67(15)
C5 C4 S2 109.33(16)
C3 C4 S2 103.92(15)
C4 C5 C6 103.55(19)
C4 C5 H5A 111.1
C6 C5 H5A 111.1
C4 C5 H5B 111.1
C6 C5 H5B 111.1
H5A C5 H5B 109.0
O3 C6 C7 110.8(2)
O3 C6 C5 110.4(2)
C7 C6 C5 105.1(2)
O3 C6 H6 110.1
C7 C6 H6 110.1
C5 C6 H6 110.1
N1 C7 C6 103.2(2)
N1 C7 H7A 111.1
C6 C7 H7A 111.1
N1 C7 H7B 111.1
C6 C7 H7B 111.1
H7A C7 H7B 109.1
C2 C8 H8A 109.5
C2 C8 H8B 109.5
H8A C8 H8B 109.5
C2 C8 H8C 109.5
H8A C8 H8C 109.5
H8B C8 H8C 109.5
N2 C9 H9A 109.5
N2 C9 H9B 109.5
H9A C9 H9B 109.5
N2 C9 H9C 109.5
H9A C9 H9C 109.5
H9B C9 H9C 109.5
Si1 C10 H10A 109.5
Si1 C10 H10B 109.5
H10A C10 H10B 109.5
Si1 C10 H10C 109.5
H10A C10 H10C 109.5
H10B C10 H10C 109.5
Si1 C11 H11A 109.5
Si1 C11 H11B 109.5
H11A C11 H11B 109.5
Si1 C11 H11C 109.5
H11A C11 H11C 109.5
H11B C11 H11C 109.5
C15 C12 C14 109.1(3)
C15 C12 C13 109.6(2)
C14 C12 C13 110.0(3)
C15 C12 Si1 110.25(19)
C14 C12 Si1 109.1(2)
C13 C12 Si1 108.9(2)
C12 C13 H13A 109.5
C12 C13 H13B 109.5
H13A C13 H13B 109.5
C12 C13 H13C 109.5
H13A C13 H13C 109.5
H13B C13 H13C 109.5
C12 C14 H14A 109.5
C12 C14 H14B 109.5
H14A C14 H14B 109.5
C12 C14 H14C 109.5
H14A C14 H14C 109.5
H14B C14 H14C 109.5
C12 C15 H15A 109.5
C12 C15 H15B 109.5
H15A C15 H15B 109.5
C12 C15 H15C 109.5
H15A C15 H15C 109.5
H15B C15 H15C 109.5

loop_
_geom_bond_atom_site_label_1
_geom_bond_atom_site_label_2
_geom_bond_distance
S1 C2 1.890(2)
S1 S2 2.0762(8)
S2 C4 1.873(2)
Si1 O3 1.6448(19)
Si1 C10 1.848(3)
Si1 C11 1.860(3)
Si1 C12 1.883(3)
O1 C1 1.221(3)
O2 C3 1.217(3)
O3 C6 1.422(3)
N1 C1 1.344(3)
N1 C4 1.440(3)
N1 C7 1.465(3)
N2 C3 1.366(3)
N2 C2 1.450(3)
N2 C9 1.466(3)
C1 C2 1.534(3)
C2 C8 1.515(3)
C3 C4 1.518(3)
C4 C5 1.517(3)
C5 C6 1.537(4)
C5 H5A 0.9900
C5 H5B 0.9900
C6 C7 1.529(4)
C6 H6 1.0000
C7 H7A 0.9900
C7 H7B 0.9900
C8 H8A 0.9800
C8 H8B 0.9800
C8 H8C 0.9800
C9 H9A 0.9800
C9 H9B 0.9800
C9 H9C 0.9800
C10 H10A 0.9800
C10 H10B 0.9800
C10 H10C 0.9800
C11 H11A 0.9800
C11 H11B 0.9800
C11 H11C 0.9800
C12 C15 1.527(4)
C12 C14 1.538(4)
C12 C13 1.541(4)
C13 H13A 0.9800
C13 H13B 0.9800
C13 H13C 0.9800
C14 H14A 0.9800
C14 H14B 0.9800
C14 H14C 0.9800
C15 H15A 0.9800
C15 H15B 0.9800
C15 H15C 0.9800

loop_
_geom_torsion_atom_site_label_1
_geom_torsion_atom_site_label_2
_geom_torsion_atom_site_label_3
_geom_torsion_atom_site_label_4
_geom_torsion
C10 Si1 O3 C6 -68.7(3)
C11 Si1 O3 C6 50.7(3)
C12 Si1 O3 C6 170.1(2)
C4 N1 C1 O1 177.1(2)
C7 N1 C1 O1 7.7(4)
C4 N1 C1 C2 -1.0(3)
C7 N1 C1 C2 -170.5(2)
C3 N2 C2 C8 173.9(2)
C9 N2 C2 C8 -18.6(3)
C3 N2 C2 C1 48.0(3)
C9 N2 C2 C1 -144.5(2)
C3 N2 C2 S1 -66.1(2)
C9 N2 C2 S1 101.5(2)
O1 C1 C2 N2 135.8(2)
N1 C1 C2 N2 -46.1(3)
O1 C1 C2 C8 8.4(3)
N1 C1 C2 C8 -173.4(2)
O1 C1 C2 S1 -104.8(2)
N1 C1 C2 S1 73.3(2)
S2 S1 C2 N2 49.85(16)
S2 S1 C2 C8 174.19(15)
S2 S1 C2 C1 -69.15(14)
C2 N2 C3 O2 176.1(2)
C9 N2 C3 O2 8.4(3)
C2 N2 C3 C4 -2.4(3)
C9 N2 C3 C4 -170.1(2)
C1 N1 C4 C5 173.2(2)
C7 N1 C4 C5 -16.0(2)
C1 N1 C4 C3 47.0(3)
C7 N1 C4 C3 -142.3(2)
C1 N1 C4 S2 -68.9(2)
C7 N1 C4 S2 101.90(19)
O2 C3 C4 N1 136.8(2)
N2 C3 C4 N1 -44.7(2)
O2 C3 C4 C5 17.4(3)
N2 C3 C4 C5 -164.1(2)
O2 C3 C4 S2 -102.7(2)
N2 C3 C4 S2 75.8(2)
S1 S2 C4 N1 50.39(16)
S1 S2 C4 C5 165.27(15)
S1 S2 C4 C3 -70.04(14)
N1 C4 C5 C6 29.0(2)
C3 C4 C5 C6 152.2(2)
S2 C4 C5 C6 -90.6(2)
Si1 O3 C6 C7 118.5(2)
Si1 O3 C6 C5 -125.5(2)
C4 C5 C6 O3 -151.4(2)
C4 C5 C6 C7 -31.9(2)
C1 N1 C7 C6 166.0(2)
C4 N1 C7 C6 -4.0(2)
O3 C6 C7 N1 141.4(2)
C5 C6 C7 N1 22.2(2)
O3 Si1 C12 C15 64.9(2)
C10 Si1 C12 C15 -54.9(3)
C11 Si1 C12 C15 -177.8(2)
O3 Si1 C12 C14 -54.8(3)
C10 Si1 C12 C14 -174.7(3)
C11 Si1 C12 C14 62.4(3)
O3 Si1 C12 C13 -174.9(2)
C10 Si1 C12 C13 65.3(3)
C11 Si1 C12 C13 -57.6(3)
